data_4328939
loop_
_publ_author_name
'Ana M. Felix'
'Diane A. Dickie'
'Ian S. Horne'
'Giang Page'
'Richard A. Kemp'

_publ_contact_author_address
;Department of Chemistry and Chemical Biology
University of New Mexico
Albuquerque, NM, 87131
;
_publ_contact_author_email rakemp@unm.edu
_publ_contact_author_name 'Kemp, Richard A.'
_publ_contact_author_phone 1-505-272-7609
_publ_section_title
;
 Addition of Aluminum and Gallium Species to Aromatic and
 Alkyl-Substituted 1,4-Diaza-1,3-butadiene Ligands
;
_journal_name_full 'Inorganic Chemistry'
_journal_page_first 4650
_journal_page_last 4662
_journal_paper_doi 10.1021/ic202583w
_journal_volume 51
_journal_year 2012
_chemical_formula_sum 'C22 H30 Al Cl N2'
_chemical_formula_weight 384.91
_space_group_IT_number 1
_symmetry_cell_setting triclinic
_symmetry_space_group_name_Hall 'P 1'
_symmetry_space_group_name_H-M 'P 1'
_atom_sites_solution_hydrogens geom
_atom_sites_solution_primary direct
_atom_sites_solution_secondary difmap
_audit_creation_method SHELXL-97
_cell_angle_alpha 95.589(2)
_cell_angle_beta 101.687(2)
_cell_angle_gamma 107.113(2)
_cell_formula_units_Z 2
_cell_length_a 8.2488(3)
_cell_length_b 10.9973(4)
_cell_length_c 13.3696(4)
_cell_measurement_reflns_used 4576
_cell_measurement_temperature 223(2)
_cell_measurement_theta_max 0.00
_cell_measurement_theta_min 0.00
_cell_volume 1119.01(7)
_computing_cell_refinement 'Bruker SAINT'
_computing_data_collection 'Bruker APEX2'
_computing_data_reduction 'Bruker SAINT'
_computing_molecular_graphics 'Bruker SHELXTL'
_computing_publication_material 'Bruker SHELXTL'
_computing_structure_refinement 'SHELXL-97 (Sheldrick, 2008)'
_computing_structure_solution 'SHELXS-97 (Sheldrick, 2008)'
_diffrn_ambient_temperature 223(2)
_diffrn_measured_fraction_theta_full 0.996
_diffrn_measured_fraction_theta_max 0.996
_diffrn_measurement_device_type 'Bruker APEX-II CCD'
_diffrn_measurement_method '\f and \w scans'
_diffrn_radiation_monochromator graphite
_diffrn_radiation_source 'fine-focus sealed tube'
_diffrn_radiation_type MoK\a
_diffrn_radiation_wavelength 0.71073
_diffrn_reflns_av_R_equivalents 0.0328
_diffrn_reflns_av_sigmaI/netI 0.0544
_diffrn_reflns_limit_h_max 10
_diffrn_reflns_limit_h_min -10
_diffrn_reflns_limit_k_max 14
_diffrn_reflns_limit_k_min -14
_diffrn_reflns_limit_l_max 17
_diffrn_reflns_limit_l_min -16
_diffrn_reflns_number 13326
_diffrn_reflns_theta_full 28.28
_diffrn_reflns_theta_max 28.28
_diffrn_reflns_theta_min 3.41
_exptl_absorpt_coefficient_mu 0.218
_exptl_absorpt_correction_T_max 0.9786
_exptl_absorpt_correction_T_min 0.9376
_exptl_absorpt_correction_type multi-scan
_exptl_absorpt_process_details 'Bruker, SADABS'
_exptl_crystal_colour colourless
_exptl_crystal_density_diffrn 1.142
_exptl_crystal_description block
_exptl_crystal_F_000 412
_exptl_crystal_size_max 0.30
_exptl_crystal_size_mid 0.10
_exptl_crystal_size_min 0.10
_refine_diff_density_max 0.652
_refine_diff_density_min -0.427
_refine_diff_density_rms 0.063
_refine_ls_abs_structure_details 'Flack H D (1983), Acta Cryst. A39, 876-881'
_refine_ls_abs_structure_Flack 0.76(9)
_refine_ls_extinction_method none
_refine_ls_goodness_of_fit_ref 1.040
_refine_ls_hydrogen_treatment constr
_refine_ls_matrix_type full
_refine_ls_number_parameters 486
_refine_ls_number_reflns 9251
_refine_ls_number_restraints 3
_refine_ls_restrained_S_all 1.040
_refine_ls_R_factor_all 0.0778
_refine_ls_R_factor_gt 0.0623
_refine_ls_shift/su_max 0.000
_refine_ls_shift/su_mean 0.000
_refine_ls_structure_factor_coef Fsqd
_refine_ls_weighting_details 'calc w=1/[\s^2^(Fo^2^)+(0.1174P)^2^+0.1226P] where P=(Fo^2^+2Fc^2^)/3'
_refine_ls_weighting_scheme calc
_refine_ls_wR_factor_gt 0.1698
_refine_ls_wR_factor_ref 0.1845
_reflns_number_gt 7459
_reflns_number_total 9251
_reflns_threshold_expression >2sigma(I)
_cod_data_source_file ic202583w_si_002_04.cif
_cod_data_source_block 3
_cod_depositor_comments
;
The following automatic conversions were performed:

data name '_iucr_refine_instruction_details' was replaced with
'_iucr_refine_instructions_details' as specified in the replacement
file 'data/replacement-values/replacement_tags.lst'.

Automatic conversion script
Id: cif_correct_tags 9268 2022-04-12 08:56:07Z antanas 
;
_cod_database_code 4328939

loop_
_symmetry_equiv_pos_as_xyz
'x, y, z'

loop_
_atom_site_label
_atom_site_type_symbol
_atom_site_fract_x
_atom_site_fract_y
_atom_site_fract_z
_atom_site_U_iso_or_equiv
_atom_site_adp_type
_atom_site_occupancy
_atom_site_symmetry_multiplicity
_atom_site_calc_flag
_atom_site_refinement_flags
Al1 Al 0.35436(13) 0.16187(10) 0.63107(7) 0.0387(2) Uani 1 1 d .
Al2 Al 0.09198(13) 0.37062(10) 0.11261(8) 0.0392(2) Uani 1 1 d .
Cl1 Cl 0.5255(2) 0.06153(16) 0.69466(11) 0.0831(4) Uani 1 1 d .
Cl2 Cl 0.17666(17) 0.46799(12) 0.26979(9) 0.0671(3) Uani 1 1 d .
N1 N 0.4420(4) 0.2932(3) 0.5644(2) 0.0354(6) Uani 1 1 d .
N2 N 0.2181(4) 0.0670(3) 0.4923(2) 0.0335(6) Uani 1 1 d .
N3 N -0.0044(4) 0.4762(3) 0.0229(2) 0.0364(6) Uani 1 1 d .
N4 N -0.1255(4) 0.2540(3) 0.0748(2) 0.0380(6) Uani 1 1 d .
C1 C 0.5601(5) 0.4200(3) 0.6028(2) 0.0346(7) Uani 1 1 d .
C2 C 0.4949(5) 0.5239(4) 0.6192(3) 0.0404(8) Uani 1 1 d .
C3 C 0.6140(6) 0.6487(4) 0.6559(3) 0.0467(9) Uani 1 1 d .
H3 H 0.5708 0.7176 0.6675 0.056 Uiso 1 1 calc R
C4 C 0.7900(6) 0.6729(4) 0.6753(3) 0.0461(9) Uani 1 1 d .
C5 C 0.8527(5) 0.5699(4) 0.6581(3) 0.0449(8) Uani 1 1 d .
H5 H 0.9741 0.5858 0.6715 0.054 Uiso 1 1 calc R
C6 C 0.7413(5) 0.4453(3) 0.6218(3) 0.0386(7) Uani 1 1 d .
C7 C 0.8140(6) 0.3376(4) 0.6002(4) 0.0597(11) Uani 1 1 d .
H7A H 0.7480 0.2849 0.5337 0.090 Uiso 1 1 calc R
H7B H 0.8050 0.2848 0.6542 0.090 Uiso 1 1 calc R
H7C H 0.9358 0.3737 0.5989 0.090 Uiso 1 1 calc R
C8 C 0.9185(7) 0.8107(4) 0.7111(4) 0.0621(12) Uani 1 1 d .
H8A H 0.8574 0.8722 0.6951 0.093 Uiso 1 1 calc R
H8B H 1.0121 0.8227 0.6755 0.093 Uiso 1 1 calc R
H8C H 0.9671 0.8244 0.7852 0.093 Uiso 1 1 calc R
C9 C 0.3008(5) 0.5021(5) 0.5939(4) 0.0529(10) Uani 1 1 d .
H9A H 0.2791 0.5784 0.6229 0.079 Uiso 1 1 calc R
H9B H 0.2430 0.4288 0.6231 0.079 Uiso 1 1 calc R
H9C H 0.2556 0.4851 0.5193 0.079 Uiso 1 1 calc R
C10 C 0.0893(4) -0.0619(3) 0.4658(2) 0.0337(7) Uani 1 1 d .
C11 C 0.1406(5) -0.1692(3) 0.4448(3) 0.0394(8) Uani 1 1 d .
C12 C 0.0113(5) -0.2899(3) 0.4195(3) 0.0426(8) Uani 1 1 d .
H12 H 0.0436 -0.3637 0.4054 0.051 Uiso 1 1 calc R
C13 C -0.1621(5) -0.3047(3) 0.4144(3) 0.0417(8) Uani 1 1 d .
C14 C -0.2069(5) -0.1955(4) 0.4387(3) 0.0427(8) Uani 1 1 d .
H14 H -0.3242 -0.2048 0.4378 0.051 Uiso 1 1 calc R
C15 C -0.0850(4) -0.0729(3) 0.4641(3) 0.0371(7) Uani 1 1 d .
C16 C -0.1387(6) 0.0445(4) 0.4890(4) 0.0547(10) Uani 1 1 d .
H16A H -0.2575 0.0172 0.4975 0.082 Uiso 1 1 calc R
H16B H -0.1327 0.0939 0.4329 0.082 Uiso 1 1 calc R
H16C H -0.0604 0.0976 0.5527 0.082 Uiso 1 1 calc R
C17 C -0.3014(6) -0.4353(4) 0.3827(4) 0.0562(11) Uani 1 1 d .
H17A H -0.3223 -0.4634 0.3088 0.084 Uiso 1 1 calc R
H17B H -0.4086 -0.4296 0.3988 0.084 Uiso 1 1 calc R
H17C H -0.2627 -0.4971 0.4200 0.084 Uiso 1 1 calc R
C18 C 0.3247(6) -0.1591(4) 0.4439(4) 0.0561(10) Uani 1 1 d .
H18A H 0.3464 -0.2377 0.4604 0.084 Uiso 1 1 calc R
H18B H 0.4043 -0.0863 0.4949 0.084 Uiso 1 1 calc R
H18C H 0.3432 -0.1468 0.3757 0.084 Uiso 1 1 calc R
C19 C 0.3837(5) 0.2640(3) 0.4527(3) 0.0418(8) Uani 1 1 d .
H19A H 0.4839 0.2686 0.4227 0.050 Uiso 1 1 calc R
H19B H 0.3312 0.3278 0.4273 0.050 Uiso 1 1 calc R
C20 C 0.2521(5) 0.1318(3) 0.4198(3) 0.0381(7) Uani 1 1 d .
C21 C 0.1707(6) 0.0861(4) 0.3070(3) 0.0546(10) Uani 1 1 d .
H21A H 0.2026 0.0120 0.2838 0.082 Uiso 1 1 calc R
H21B H 0.2121 0.1548 0.2688 0.082 Uiso 1 1 calc R
H21C H 0.0446 0.0620 0.2950 0.082 Uiso 1 1 calc R
C22 C 0.2135(4) 0.1871(2) 0.73238(18) 0.0225(5) Uani 1 1 d .
H22A H 0.2879 0.2514 0.7915 0.034 Uiso 1 1 calc R
H22B H 0.1655 0.1061 0.7555 0.034 Uiso 1 1 calc R
H22C H 0.1188 0.2160 0.6992 0.034 Uiso 1 1 calc R
C23 C -0.1967(5) 0.1282(3) 0.1009(3) 0.0388(7) Uani 1 1 d .
C24 C -0.2740(5) 0.1154(4) 0.1844(3) 0.0426(8) Uani 1 1 d .
C25 C -0.3511(5) -0.0068(4) 0.2046(3) 0.0485(9) Uani 1 1 d .
H25 H -0.4028 -0.0154 0.2611 0.058 Uiso 1 1 calc R
C26 C -0.3536(6) -0.1167(4) 0.1433(4) 0.0527(10) Uani 1 1 d .
C27 C -0.2752(6) -0.1025(4) 0.0624(3) 0.0490(9) Uani 1 1 d .
H27 H -0.2746 -0.1769 0.0216 0.059 Uiso 1 1 calc R
C28 C -0.1955(5) 0.0187(3) 0.0378(3) 0.0422(8) Uani 1 1 d .
C29 C -0.1208(7) 0.0291(4) -0.0542(3) 0.0577(11) Uani 1 1 d .
H29A H -0.1075 -0.0527 -0.0781 0.087 Uiso 1 1 calc R
H29B H -0.0075 0.0959 -0.0358 0.087 Uiso 1 1 calc R
H29C H -0.1986 0.0511 -0.1090 0.087 Uiso 1 1 calc R
C30 C -0.4439(7) -0.2476(5) 0.1663(4) 0.0649(13) Uani 1 1 d .
H30A H -0.5400 -0.2951 0.1076 0.097 Uiso 1 1 calc R
H30B H -0.4886 -0.2373 0.2272 0.097 Uiso 1 1 calc R
H30C H -0.3611 -0.2947 0.1788 0.097 Uiso 1 1 calc R
C31 C -0.2790(7) 0.2317(5) 0.2522(4) 0.0613(11) Uani 1 1 d .
H31A H -0.3482 0.2035 0.3013 0.092 Uiso 1 1 calc R
H31B H -0.3310 0.2833 0.2093 0.092 Uiso 1 1 calc R
H31C H -0.1609 0.2831 0.2894 0.092 Uiso 1 1 calc R
C32 C 0.0842(5) 0.6039(3) 0.0042(2) 0.0356(7) Uani 1 1 d .
C33 C 0.0770(5) 0.7107(4) 0.0653(3) 0.0425(8) Uani 1 1 d .
C34 C 0.1636(6) 0.8330(4) 0.0447(3) 0.0462(9) Uani 1 1 d .
H34 H 0.1600 0.9070 0.0845 0.055 Uiso 1 1 calc R
C35 C 0.2532(5) 0.8476(4) -0.0317(3) 0.0483(9) Uani 1 1 d .
C36 C 0.2603(5) 0.7378(4) -0.0889(3) 0.0479(9) Uani 1 1 d .
H36 H 0.3244 0.7473 -0.1400 0.057 Uiso 1 1 calc R
C37 C 0.1760(5) 0.6144(4) -0.0734(3) 0.0431(8) Uani 1 1 d .
C38 C 0.1843(7) 0.4973(5) -0.1376(3) 0.0624(12) Uani 1 1 d .
H38A H 0.2451 0.5238 -0.1908 0.094 Uiso 1 1 calc R
H38B H 0.0666 0.4403 -0.1700 0.094 Uiso 1 1 calc R
H38C H 0.2465 0.4521 -0.0936 0.094 Uiso 1 1 calc R
C39 C 0.3399(6) 0.9811(5) -0.0537(4) 0.0662(13) Uani 1 1 d .
H39A H 0.4479 0.9836 -0.0730 0.099 Uiso 1 1 calc R
H39B H 0.3654 1.0446 0.0079 0.099 Uiso 1 1 calc R
H39C H 0.2620 1.0005 -0.1099 0.099 Uiso 1 1 calc R
C40 C -0.0141(8) 0.6985(5) 0.1507(3) 0.0607(12) Uani 1 1 d .
H40A H -0.1330 0.6404 0.1243 0.091 Uiso 1 1 calc R
H40B H -0.0162 0.7827 0.1785 0.091 Uiso 1 1 calc R
H40C H 0.0473 0.6643 0.2050 0.091 Uiso 1 1 calc R
C41 C -0.2512(5) 0.2914(4) 0.0024(3) 0.0450(8) Uani 1 1 d .
H41A H -0.3496 0.2933 0.0324 0.054 Uiso 1 1 calc R
H41B H -0.2967 0.2279 -0.0616 0.054 Uiso 1 1 calc R
C42 C -0.1678(5) 0.4205(4) -0.0216(3) 0.0414(8) Uani 1 1 d .
C43 C -0.2766(6) 0.4758(5) -0.0953(4) 0.0597(11) Uani 1 1 d .
H43A H -0.3981 0.4409 -0.0931 0.090 Uiso 1 1 calc R
H43B H -0.2650 0.4534 -0.1649 0.090 Uiso 1 1 calc R
H43C H -0.2373 0.5689 -0.0758 0.090 Uiso 1 1 calc R
C44 C 0.2971(4) 0.3283(3) 0.0786(3) 0.0346(7) Uani 1 1 d .
H44A H 0.3230 0.2646 0.1189 0.052 Uiso 1 1 calc R
H44B H 0.3980 0.4059 0.0951 0.052 Uiso 1 1 calc R
H44C H 0.2696 0.2939 0.0053 0.052 Uiso 1 1 calc R

loop_
_atom_site_aniso_label
_atom_site_aniso_U_11
_atom_site_aniso_U_22
_atom_site_aniso_U_33
_atom_site_aniso_U_23
_atom_site_aniso_U_13
_atom_site_aniso_U_12
Al1 0.0412(6) 0.0358(5) 0.0317(5) 0.0078(4) 0.0029(4) 0.0048(4)
Al2 0.0362(5) 0.0337(5) 0.0449(5) 0.0106(4) 0.0011(5) 0.0116(4)
Cl1 0.0862(10) 0.0976(11) 0.0767(8) 0.0360(8) 0.0102(7) 0.0459(9)
Cl2 0.0730(8) 0.0656(7) 0.0527(6) 0.0022(5) -0.0064(5) 0.0245(6)
N1 0.0324(15) 0.0336(14) 0.0341(13) 0.0041(11) 0.0056(12) 0.0037(12)
N2 0.0299(14) 0.0313(14) 0.0341(13) 0.0033(11) 0.0030(11) 0.0060(11)
N3 0.0400(16) 0.0319(14) 0.0356(13) 0.0065(11) 0.0047(12) 0.0117(12)
N4 0.0342(15) 0.0314(14) 0.0467(16) 0.0117(12) 0.0055(13) 0.0094(12)
C1 0.0356(17) 0.0338(16) 0.0318(15) 0.0036(13) 0.0068(14) 0.0087(14)
C2 0.0407(19) 0.0414(19) 0.0427(18) 0.0092(15) 0.0141(16) 0.0151(16)
C3 0.067(3) 0.0349(18) 0.0418(18) 0.0064(15) 0.0164(19) 0.0185(18)
C4 0.054(2) 0.0332(18) 0.0381(17) 0.0005(14) 0.0015(16) 0.0033(16)
C5 0.0373(19) 0.0411(19) 0.0465(19) 0.0038(16) 0.0034(16) 0.0037(16)
C6 0.0367(18) 0.0348(17) 0.0425(17) 0.0035(14) 0.0086(15) 0.0104(15)
C7 0.037(2) 0.046(2) 0.089(3) -0.005(2) 0.008(2) 0.0129(17)
C8 0.074(3) 0.034(2) 0.056(2) -0.0029(17) -0.003(2) -0.002(2)
C9 0.044(2) 0.056(2) 0.064(2) 0.0137(19) 0.017(2) 0.0202(19)
C10 0.0335(17) 0.0308(16) 0.0342(15) 0.0041(12) 0.0073(13) 0.0076(13)
C11 0.042(2) 0.0360(17) 0.0428(17) 0.0056(14) 0.0159(16) 0.0131(15)
C12 0.054(2) 0.0308(17) 0.0452(19) 0.0039(14) 0.0150(17) 0.0160(16)
C13 0.047(2) 0.0340(18) 0.0372(17) 0.0073(14) 0.0107(16) 0.0030(15)
C14 0.0290(17) 0.047(2) 0.0461(19) 0.0019(16) 0.0065(15) 0.0074(15)
C15 0.0320(17) 0.0347(17) 0.0405(17) 0.0026(13) 0.0078(14) 0.0067(14)
C16 0.042(2) 0.045(2) 0.072(3) -0.003(2) 0.004(2) 0.0181(18)
C17 0.060(3) 0.0350(19) 0.057(2) 0.0072(17) 0.007(2) -0.0053(18)
C18 0.045(2) 0.044(2) 0.081(3) 0.001(2) 0.019(2) 0.0178(18)
C19 0.043(2) 0.0366(18) 0.0358(16) 0.0053(14) 0.0063(15) 0.0000(15)
C20 0.0397(19) 0.0358(17) 0.0332(15) 0.0058(13) 0.0047(14) 0.0064(15)
C21 0.061(3) 0.047(2) 0.0383(18) 0.0018(16) 0.0019(18) 0.0005(19)
C22 0.0381(15) 0.0209(12) 0.0137(10) 0.0051(9) 0.0164(11) 0.0096(11)
C23 0.0365(18) 0.0333(17) 0.0429(17) 0.0077(14) 0.0026(15) 0.0101(14)
C24 0.0390(19) 0.045(2) 0.0427(18) 0.0103(15) 0.0056(16) 0.0139(16)
C25 0.039(2) 0.054(2) 0.047(2) 0.0146(18) 0.0053(17) 0.0085(17)
C26 0.041(2) 0.045(2) 0.062(2) 0.0210(19) -0.0050(19) 0.0077(17)
C27 0.054(2) 0.0327(19) 0.056(2) 0.0096(16) -0.0015(19) 0.0161(17)
C28 0.041(2) 0.0349(18) 0.0493(19) 0.0096(15) 0.0044(16) 0.0143(15)
C29 0.075(3) 0.052(2) 0.053(2) 0.0096(19) 0.018(2) 0.029(2)
C30 0.057(3) 0.050(2) 0.076(3) 0.029(2) -0.002(2) 0.005(2)
C31 0.068(3) 0.059(3) 0.061(3) 0.009(2) 0.028(2) 0.020(2)
C32 0.0400(19) 0.0310(16) 0.0334(15) 0.0078(12) 0.0035(14) 0.0105(14)
C33 0.049(2) 0.0397(19) 0.0400(17) 0.0110(15) 0.0069(16) 0.0180(17)
C34 0.059(2) 0.0312(17) 0.0429(18) 0.0076(14) 0.0005(17) 0.0147(17)
C35 0.043(2) 0.041(2) 0.051(2) 0.0170(17) -0.0037(17) 0.0068(17)
C36 0.044(2) 0.055(2) 0.049(2) 0.0236(18) 0.0134(18) 0.0158(18)
C37 0.049(2) 0.044(2) 0.0362(17) 0.0106(15) 0.0098(16) 0.0147(17)
C38 0.088(4) 0.061(3) 0.049(2) 0.009(2) 0.027(2) 0.032(3)
C39 0.053(3) 0.051(3) 0.083(3) 0.035(2) 0.000(2) 0.004(2)
C40 0.096(4) 0.053(2) 0.053(2) 0.0190(19) 0.033(2) 0.041(3)
C41 0.039(2) 0.0388(19) 0.051(2) 0.0116(16) 0.0004(17) 0.0103(16)
C42 0.0386(19) 0.0417(19) 0.0398(17) 0.0084(15) 0.0003(15) 0.0126(16)
C43 0.053(2) 0.053(2) 0.066(3) 0.028(2) -0.006(2) 0.013(2)
C44 0.0191(14) 0.0380(17) 0.0521(19) 0.0103(14) 0.0082(14) 0.0167(13)

loop_
_atom_type_symbol
_atom_type_description
_atom_type_scat_dispersion_real
_atom_type_scat_dispersion_imag
_atom_type_scat_source
C C 0.0033 0.0016 'International Tables Vol C Tables 4.2.6.8 and 6.1.1.4'
H H 0.0000 0.0000 'International Tables Vol C Tables 4.2.6.8 and 6.1.1.4'
N N 0.0061 0.0033 'International Tables Vol C Tables 4.2.6.8 and 6.1.1.4'
Al Al 0.0645 0.0514 'International Tables Vol C Tables 4.2.6.8 and 6.1.1.4'
Cl Cl 0.1484 0.1585 'International Tables Vol C Tables 4.2.6.8 and 6.1.1.4'

loop_
_geom_angle_atom_site_label_1
_geom_angle_atom_site_label_2
_geom_angle_atom_site_label_3
_geom_angle
N1 Al1 N2 85.65(12)
N1 Al1 C22 119.38(13)
N2 Al1 C22 115.53(13)
N1 Al1 Cl1 117.37(12)
N2 Al1 Cl1 108.49(11)
C22 Al1 Cl1 108.45(10)
N4 Al2 N3 86.01(13)
N4 Al2 C44 121.37(15)
N3 Al2 C44 115.47(14)
N4 Al2 Cl2 116.23(11)
N3 Al2 Cl2 109.86(10)
C44 Al2 Cl2 106.56(12)
C1 N1 C19 113.8(3)
C1 N1 Al1 131.3(2)
C19 N1 Al1 114.9(2)
C20 N2 C10 119.4(3)
C20 N2 Al1 112.7(2)
C10 N2 Al1 127.9(2)
C42 N3 C32 119.5(3)
C42 N3 Al2 112.4(2)
C32 N3 Al2 128.1(2)
C23 N4 C41 113.5(3)
C23 N4 Al2 131.9(2)
C41 N4 Al2 114.5(2)
C6 C1 C2 119.0(3)
C6 C1 N1 121.1(3)
C2 C1 N1 119.9(3)
C3 C2 C1 118.9(3)
C3 C2 C9 120.3(4)
C1 C2 C9 120.7(3)
C4 C3 C2 122.0(4)
C3 C4 C5 118.6(4)
C3 C4 C8 121.4(4)
C5 C4 C8 120.0(4)
C6 C5 C4 121.8(4)
C5 C6 C1 119.7(3)
C5 C6 C7 120.1(3)
C1 C6 C7 120.1(3)
C11 C10 C15 121.9(3)
C11 C10 N2 120.3(3)
C15 C10 N2 117.8(3)
C10 C11 C12 117.6(3)
C10 C11 C18 122.6(3)
C12 C11 C18 119.7(3)
C13 C12 C11 122.3(3)
C12 C13 C14 118.2(3)
C12 C13 C17 121.6(4)
C14 C13 C17 120.2(4)
C15 C14 C13 122.3(3)
C14 C15 C10 117.6(3)
C14 C15 C16 121.0(3)
C10 C15 C16 121.4(3)
N1 C19 C20 110.0(3)
N2 C20 C21 125.4(3)
N2 C20 C19 116.6(3)
C21 C20 C19 118.0(3)
C24 C23 C28 120.6(3)
C24 C23 N4 120.1(3)
C28 C23 N4 119.1(3)
C25 C24 C23 119.3(4)
C25 C24 C31 119.3(4)
C23 C24 C31 121.4(4)
C26 C25 C24 121.5(4)
C27 C26 C25 118.5(4)
C27 C26 C30 121.9(4)
C25 C26 C30 119.6(4)
C26 C27 C28 122.7(4)
C23 C28 C27 117.3(4)
C23 C28 C29 121.8(3)
C27 C28 C29 120.8(4)
C33 C32 C37 122.6(3)
C33 C32 N3 118.7(3)
C37 C32 N3 118.7(3)
C32 C33 C34 117.2(3)
C32 C33 C40 122.1(3)
C34 C33 C40 120.7(4)
C35 C34 C33 122.1(4)
C34 C35 C36 118.5(3)
C34 C35 C39 120.4(4)
C36 C35 C39 121.1(4)
C37 C36 C35 122.2(4)
C36 C37 C32 117.4(3)
C36 C37 C38 120.9(4)
C32 C37 C38 121.7(3)
N4 C41 C42 110.3(3)
N3 C42 C41 116.8(3)
N3 C42 C43 124.9(3)
C41 C42 C43 118.3(3)

loop_
_geom_bond_atom_site_label_1
_geom_bond_atom_site_label_2
_geom_bond_distance
Al1 N1 1.817(3)
Al1 N2 1.970(3)
Al1 C22 2.004(2)
Al1 Cl1 2.1321(17)
Al2 N4 1.808(3)
Al2 N3 1.961(3)
Al2 C44 2.005(3)
Al2 Cl2 2.1394(15)
N1 C1 1.419(4)
N1 C19 1.446(4)
N2 C20 1.286(4)
N2 C10 1.459(4)
N3 C42 1.290(5)
N3 C32 1.452(4)
N4 C23 1.442(5)
N4 C41 1.450(5)
C1 C6 1.401(5)
C1 C2 1.416(5)
C2 C3 1.403(5)
C2 C9 1.507(6)
C3 C4 1.361(6)
C4 C5 1.395(6)
C4 C8 1.535(6)
C5 C6 1.381(5)
C6 C7 1.506(5)
C10 C11 1.388(5)
C10 C15 1.402(5)
C11 C12 1.396(5)
C11 C18 1.492(5)
C12 C13 1.378(6)
C13 C14 1.385(5)
C13 C17 1.509(5)
C14 C15 1.385(5)
C15 C16 1.512(5)
C19 C20 1.497(5)
C20 C21 1.490(5)
C23 C24 1.393(5)
C23 C28 1.405(5)
C24 C25 1.386(6)
C24 C31 1.509(6)
C25 C26 1.384(6)
C26 C27 1.367(7)
C26 C30 1.507(6)
C27 C28 1.406(5)
C28 C29 1.482(6)
C32 C33 1.387(5)
C32 C37 1.397(5)
C33 C34 1.408(5)
C33 C40 1.485(6)
C34 C35 1.372(6)
C35 C36 1.388(6)
C35 C39 1.519(6)
C36 C37 1.388(5)
C37 C38 1.505(6)
C41 C42 1.481(5)
C42 C43 1.492(5)

loop_
_geom_torsion_atom_site_label_1
_geom_torsion_atom_site_label_2
_geom_torsion_atom_site_label_3
_geom_torsion_atom_site_label_4
_geom_torsion
N2 Al1 N1 C1 177.3(3)
C22 Al1 N1 C1 60.3(3)
Cl1 Al1 N1 C1 -74.1(3)
N2 Al1 N1 C19 -3.5(3)
C22 Al1 N1 C19 -120.5(3)
Cl1 Al1 N1 C19 105.1(3)
N1 Al1 N2 C20 2.3(3)
C22 Al1 N2 C20 122.9(3)
Cl1 Al1 N2 C20 -115.1(2)
N1 Al1 N2 C10 -177.4(3)
C22 Al1 N2 C10 -56.8(3)
Cl1 Al1 N2 C10 65.2(3)
N4 Al2 N3 C42 -0.6(3)
C44 Al2 N3 C42 122.4(3)
Cl2 Al2 N3 C42 -117.1(2)
N4 Al2 N3 C32 178.3(3)
C44 Al2 N3 C32 -58.7(3)
Cl2 Al2 N3 C32 61.8(3)
N3 Al2 N4 C23 178.8(3)
C44 Al2 N4 C23 61.2(4)
Cl2 Al2 N4 C23 -71.0(3)
N3 Al2 N4 C41 0.9(3)
C44 Al2 N4 C41 -116.7(3)
Cl2 Al2 N4 C41 111.1(3)
C19 N1 C1 C6 -92.2(4)
Al1 N1 C1 C6 87.0(4)
C19 N1 C1 C2 85.8(4)
Al1 N1 C1 C2 -95.0(4)
C6 C1 C2 C3 -1.2(5)
N1 C1 C2 C3 -179.2(3)
C6 C1 C2 C9 176.5(3)
N1 C1 C2 C9 -1.5(5)
C1 C2 C3 C4 0.6(5)
C9 C2 C3 C4 -177.1(4)
C2 C3 C4 C5 -0.1(5)
C2 C3 C4 C8 177.4(4)
C3 C4 C5 C6 0.3(6)
C8 C4 C5 C6 -177.3(4)
C4 C5 C6 C1 -0.9(6)
C4 C5 C6 C7 177.5(4)
C2 C1 C6 C5 1.3(5)
N1 C1 C6 C5 179.3(3)
C2 C1 C6 C7 -177.1(4)
N1 C1 C6 C7 0.9(5)
C20 N2 C10 C11 89.7(4)
Al1 N2 C10 C11 -90.7(3)
C20 N2 C10 C15 -91.4(4)
Al1 N2 C10 C15 88.2(4)
C15 C10 C11 C12 1.4(5)
N2 C10 C11 C12 -179.8(3)
C15 C10 C11 C18 178.6(4)
N2 C10 C11 C18 -2.6(5)
C10 C11 C12 C13 0.3(5)
C18 C11 C12 C13 -177.0(4)
C11 C12 C13 C14 -2.0(5)
C11 C12 C13 C17 177.4(3)
C12 C13 C14 C15 2.2(5)
C17 C13 C14 C15 -177.3(3)
C13 C14 C15 C10 -0.6(5)
C13 C14 C15 C16 179.3(4)
C11 C10 C15 C14 -1.3(5)
N2 C10 C15 C14 179.9(3)
C11 C10 C15 C16 178.9(4)
N2 C10 C15 C16 0.0(5)
C1 N1 C19 C20 -176.6(3)
Al1 N1 C19 C20 4.0(4)
C10 N2 C20 C21 -0.5(6)
Al1 N2 C20 C21 179.8(3)
C10 N2 C20 C19 179.2(3)
Al1 N2 C20 C19 -0.5(4)
N1 C19 C20 N2 -2.1(5)
N1 C19 C20 C21 177.5(4)
C41 N4 C23 C24 -89.5(4)
Al2 N4 C23 C24 92.6(4)
C41 N4 C23 C28 87.1(4)
Al2 N4 C23 C28 -90.8(4)
C28 C23 C24 C25 -0.4(6)
N4 C23 C24 C25 176.2(3)
C28 C23 C24 C31 -179.1(4)
N4 C23 C24 C31 -2.5(6)
C23 C24 C25 C26 -0.2(6)
C31 C24 C25 C26 178.5(4)
C24 C25 C26 C27 1.1(6)
C24 C25 C26 C30 -178.1(4)
C25 C26 C27 C28 -1.3(6)
C30 C26 C27 C28 177.8(4)
C24 C23 C28 C27 0.2(6)
N4 C23 C28 C27 -176.4(3)
C24 C23 C28 C29 177.4(4)
N4 C23 C28 C29 0.8(6)
C26 C27 C28 C23 0.7(6)
C26 C27 C28 C29 -176.5(4)
C42 N3 C32 C33 86.4(4)
Al2 N3 C32 C33 -92.5(4)
C42 N3 C32 C37 -94.8(4)
Al2 N3 C32 C37 86.4(4)
C37 C32 C33 C34 1.5(6)
N3 C32 C33 C34 -179.7(3)
C37 C32 C33 C40 -177.1(4)
N3 C32 C33 C40 1.7(6)
C32 C33 C34 C35 -0.6(6)
C40 C33 C34 C35 178.1(4)
C33 C34 C35 C36 -1.1(6)
C33 C34 C35 C39 178.0(4)
C34 C35 C36 C37 1.9(6)
C39 C35 C36 C37 -177.2(4)
C35 C36 C37 C32 -1.0(6)
C35 C36 C37 C38 179.2(4)
C33 C32 C37 C36 -0.7(6)
N3 C32 C37 C36 -179.6(3)
C33 C32 C37 C38 179.1(4)
N3 C32 C37 C38 0.3(6)
C23 N4 C41 C42 -179.2(3)
Al2 N4 C41 C42 -0.9(4)
C32 N3 C42 C41 -178.8(3)
Al2 N3 C42 C41 0.2(4)
C32 N3 C42 C43 1.9(6)
Al2 N3 C42 C43 -179.1(4)
N4 C41 C42 N3 0.4(5)
N4 C41 C42 C43 179.8(4)
